data_4329207
loop_
_publ_author_name
'Atiya T. Overton'
'Ahmed A. Mohamed'

_publ_section_title
;
 Gold(III) Diazonium Complexes for Electrochemical Reductive Grafting
;
_journal_name_full 'Inorganic Chemistry'
_journal_page_first 5500
_journal_page_last 5502
_journal_paper_doi 10.1021/ic300307z
_journal_volume 51
_journal_year 2012
_chemical_formula_sum 'C7 H6 Au Cl3 N2'
_chemical_formula_weight 421.46
_chemical_name_systematic
; 
 ? 
;
_space_group_IT_number 9
_symmetry_cell_setting monoclinic
_symmetry_space_group_name_Hall 'C -2yc'
_symmetry_space_group_name_H-M 'C 1 c 1'
_atom_sites_solution_hydrogens geom
_atom_sites_solution_primary direct
_atom_sites_solution_secondary difmap
_audit_creation_method SHELXL-97
_cell_angle_alpha 90.00
_cell_angle_beta 114.962(6)
_cell_angle_gamma 90.00
_cell_formula_units_Z 4
_cell_length_a 8.379(5)
_cell_length_b 20.820(13)
_cell_length_c 6.436(4)
_cell_measurement_temperature 110(2)
_cell_measurement_theta_max 28.740
_cell_volume 1017.9(11)
_computing_structure_refinement 'SHELXL-97 (Sheldrick, 1997)'
_computing_structure_solution 'SHELXS-97 (Sheldrick, 1990)'
_diffrn_ambient_temperature 110(2)
_diffrn_measured_fraction_theta_full 0.949
_diffrn_measured_fraction_theta_max 0.949
_diffrn_radiation_monochromator graphite
_diffrn_radiation_source 'fine-focus sealed tube'
_diffrn_radiation_type MoK\a
_diffrn_radiation_wavelength 0.71073
_diffrn_reflns_av_R_equivalents 0.0269
_diffrn_reflns_av_sigmaI/netI 0.0542
_diffrn_reflns_limit_h_max 9
_diffrn_reflns_limit_h_min -11
_diffrn_reflns_limit_k_max 26
_diffrn_reflns_limit_k_min -28
_diffrn_reflns_limit_l_max 8
_diffrn_reflns_limit_l_min -6
_diffrn_reflns_number 3816
_diffrn_reflns_theta_full 28.74
_diffrn_reflns_theta_max 28.74
_diffrn_reflns_theta_min 1.96
_exptl_absorpt_coefficient_mu 15.191
_exptl_absorpt_correction_T_max 0.219
_exptl_absorpt_correction_T_min 0.176
_exptl_absorpt_correction_type multi-scan
_exptl_crystal_colour yellow
_exptl_crystal_density_diffrn 2.750
_exptl_crystal_description blocks
_exptl_crystal_F_000 768
_exptl_crystal_size_max 0.20
_exptl_crystal_size_mid 0.10
_exptl_crystal_size_min 0.10
_refine_diff_density_max 0.927
_refine_diff_density_min -1.043
_refine_diff_density_rms 0.361
_refine_ls_abs_structure_details 'Flack H D (1983), Acta Cryst. A39, 876-881'
_refine_ls_abs_structure_Flack 0.009(15)
_refine_ls_extinction_method none
_refine_ls_goodness_of_fit_ref 1.091
_refine_ls_hydrogen_treatment mixed
_refine_ls_matrix_type full
_refine_ls_number_parameters 118
_refine_ls_number_reflns 1948
_refine_ls_number_restraints 2
_refine_ls_restrained_S_all 1.090
_refine_ls_R_factor_all 0.0242
_refine_ls_R_factor_gt 0.0213
_refine_ls_shift/su_max 0.001
_refine_ls_shift/su_mean 0.000
_refine_ls_structure_factor_coef Fsqd
_refine_ls_weighting_details 'calc w=1/[\s^2^(Fo^2^)+(0.0409P)^2^+0.0000P] where P=(Fo^2^+2Fc^2^)/3'
_refine_ls_weighting_scheme calc
_refine_ls_wR_factor_gt 0.0489
_refine_ls_wR_factor_ref 0.0810
_reflns_number_gt 1831
_reflns_number_total 1327
_reflns_threshold_expression >2sigma(I)
_cod_data_source_file ic300307z_si_001_1.cif
_cod_data_source_block AuCl3
_cod_original_cell_volume 1017.8(11)
_cod_database_code 4329207

loop_
_symmetry_equiv_pos_as_xyz
'x, y, z'
'x, -y, z+1/2'
'x+1/2, y+1/2, z'
'x+1/2, -y+1/2, z+1/2'

loop_
_atom_site_label
_atom_site_type_symbol
_atom_site_fract_x
_atom_site_fract_y
_atom_site_fract_z
_atom_site_U_iso_or_equiv
_atom_site_adp_type
_atom_site_occupancy
_atom_site_symmetry_multiplicity
_atom_site_calc_flag
_atom_site_refinement_flags
Au1 Au 0.68757(10) 0.803190(15) 0.35826(11) 0.01233(11) Uani 1 1 d .
Cl3 Cl 0.7762(4) 0.71580(13) 0.2242(5) 0.0213(6) Uani 1 1 d .
Cl1 Cl 0.5857(4) 0.88971(12) 0.4810(5) 0.0182(5) Uani 1 1 d .
N2 N 0.6562(11) 0.8537(4) 0.0659(15) 0.0121(18) Uani 1 1 d .
H2A H 0.6494 0.8261 -0.0453 0.015 Uiso 1 1 calc R
H2B H 0.5559 0.8766 0.0151 0.015 Uiso 1 1 calc R
Cl2 Cl 0.7533(4) 0.75360(13) 0.6963(5) 0.0191(6) Uani 1 1 d .
C3 C 0.7817(14) 0.9613(5) 0.1418(18) 0.013(2) Uani 1 1 d .
H3 H 0.6715 0.9779 0.1136 0.015 Uiso 1 1 calc R
C5 C 0.9654(15) 0.8704(5) 0.157(2) 0.017(2) Uani 1 1 d .
H5 H 0.9771 0.8265 0.1397 0.020 Uiso 1 1 calc R
C2 C 0.9272(15) 1.0007(5) 0.2065(17) 0.014(2) Uani 1 1 d .
H2 H 0.9155 1.0446 0.2235 0.017 Uiso 1 1 calc R
C4 C 0.8047(14) 0.8961(5) 0.1200(18) 0.013(2) Uani 1 1 d .
N1 N 1.3505(12) 1.0536(5) 0.3706(18) 0.021(2) Uani 1 1 d .
C6 C 1.1110(14) 0.9111(5) 0.2222(19) 0.018(2) Uani 1 1 d .
H6 H 1.2213 0.8948 0.2487 0.021 Uiso 1 1 calc R
C1 C 1.0892(14) 0.9755(5) 0.2462(18) 0.014(2) Uani 1 1 d .
C7 C 1.2380(14) 1.0174(5) 0.3132(19) 0.015(2) Uani 1 1 d .

loop_
_atom_site_aniso_label
_atom_site_aniso_U_11
_atom_site_aniso_U_22
_atom_site_aniso_U_33
_atom_site_aniso_U_23
_atom_site_aniso_U_13
_atom_site_aniso_U_12
Au1 0.01117(17) 0.01030(16) 0.01459(18) 0.0003(2) 0.00454(12) -0.0008(2)
Cl3 0.0278(15) 0.0131(12) 0.0233(15) 0.0015(11) 0.0111(12) 0.0053(11)
Cl1 0.0184(13) 0.0153(12) 0.0213(14) -0.0025(11) 0.0088(11) 0.0006(10)
N2 0.013(4) 0.013(4) 0.014(5) 0.001(3) 0.008(4) -0.002(3)
Cl2 0.0205(14) 0.0183(13) 0.0174(14) 0.0030(10) 0.0071(11) -0.0017(11)
C3 0.012(5) 0.013(5) 0.015(5) 0.003(4) 0.007(4) -0.002(4)
C5 0.022(6) 0.007(5) 0.022(6) -0.001(4) 0.009(5) -0.004(4)
C2 0.022(6) 0.010(5) 0.009(5) 0.003(4) 0.005(4) 0.002(4)
C4 0.012(5) 0.021(6) 0.006(5) 0.001(4) 0.006(4) -0.003(4)
N1 0.010(5) 0.025(5) 0.024(5) -0.002(4) 0.005(4) -0.002(4)
C6 0.015(5) 0.018(5) 0.018(6) 0.005(5) 0.004(4) 0.008(4)
C1 0.014(5) 0.019(5) 0.011(5) -0.003(4) 0.006(4) -0.006(4)
C7 0.014(5) 0.010(5) 0.017(6) 0.003(4) 0.003(4) 0.003(4)

loop_
_atom_type_symbol
_atom_type_description
_atom_type_scat_dispersion_real
_atom_type_scat_dispersion_imag
_atom_type_scat_source
C C 0.0033 0.0016 'International Tables Vol C Tables 4.2.6.8 and 6.1.1.4'
H H 0.0000 0.0000 'International Tables Vol C Tables 4.2.6.8 and 6.1.1.4'
N N 0.0061 0.0033 'International Tables Vol C Tables 4.2.6.8 and 6.1.1.4'
O O 0.0106 0.0060 'International Tables Vol C Tables 4.2.6.8 and 6.1.1.4'
Cl Cl 0.1484 0.1585 'International Tables Vol C Tables 4.2.6.8 and 6.1.1.4'
Au Au -2.0133 8.8022 'International Tables Vol C Tables 4.2.6.8 and 6.1.1.4'

loop_
_geom_angle_atom_site_label_1
_geom_angle_atom_site_label_2
_geom_angle_atom_site_label_3
_geom_angle
N2 Au1 Cl2 173.3(3)
N2 Au1 Cl3 89.9(3)
Cl2 Au1 Cl3 90.78(11)
N2 Au1 Cl1 89.5(3)
Cl2 Au1 Cl1 90.13(11)
Cl3 Au1 Cl1 177.33(11)
C4 N2 Au1 109.0(6)
C4 N2 H2A 109.9
Au1 N2 H2A 109.9
C4 N2 H2B 109.9
Au1 N2 H2B 109.9
H2A N2 H2B 108.3
C2 C3 C4 118.1(10)
C2 C3 H3 121.0
C4 C3 H3 121.0
C4 C5 C6 118.9(10)
C4 C5 H5 120.5
C6 C5 H5 120.5
C1 C2 C3 120.4(10)
C1 C2 H2 119.8
C3 C2 H2 119.8
C5 C4 C3 122.1(10)
C5 C4 N2 119.0(10)
C3 C4 N2 118.8(9)
C1 C6 C5 119.1(10)
C1 C6 H6 120.5
C5 C6 H6 120.5
C6 C1 C2 121.4(10)
C6 C1 C7 119.3(10)
C2 C1 C7 119.3(10)
N1 C7 C1 175.6(12)

loop_
_geom_bond_atom_site_label_1
_geom_bond_atom_site_label_2
_geom_bond_distance
Au1 N2 2.073(9)
Au1 Cl2 2.256(3)
Au1 Cl3 2.269(3)
Au1 Cl1 2.273(3)
N2 C4 1.443(13)
N2 H2A 0.9000
N2 H2B 0.9000
C3 C2 1.380(15)
C3 C4 1.386(14)
C3 H3 0.9300
C5 C4 1.373(16)
C5 C6 1.398(15)
C5 H5 0.9300
C2 C1 1.375(15)
C2 H2 0.9300
N1 C7 1.139(14)
C6 C1 1.371(15)
C6 H6 0.9300
C1 C7 1.431(15)
